data_2100718
loop_
_publ_author_name
'W. I. F. David'
'R. M. Ibberson'
'S. F. J. Cox'
'P. T. Wood'

_publ_contact_author_address
;
ISIS Facility
CCLRC - Rutherford Appleton Laboratory
Chilton, Didcot
Oxfordshire
UK
OX11 0QX
;
_publ_contact_author_email r.m.ibberson@rl.ac.uk
_publ_contact_author_fax '+44 (0)1235 445383'
_publ_contact_author_name 'Richard M Ibberson'
_publ_contact_author_phone '+44 (0)1235 445871'
_publ_section_title
;
Order-disorder transition in monoclinic sulfur: a precise structural
study by high-resolution neutron powder diffraction
;
_journal_coeditor_code WS5045
_journal_date_accepted 2006-09-25
_journal_date_recd_electronic 2006-02-03
_journal_issue 6
_journal_name_full 'Acta Crystallographica, Section B'
_journal_page_first 953
_journal_page_last 959
_journal_paper_category FA
_journal_paper_doi 10.1107/S0108768106039309
_journal_volume 62
_journal_year 2006
_chemical_formula_moiety S8
_chemical_formula_structural S8
_chemical_formula_sum S8
_chemical_formula_weight 256.58
_chemical_melting_point 392
_chemical_name_common cyclo-octasulfur
_chemical_name_systematic
;
sulfur
;
_space_group_IT_number 4
_symmetry_cell_setting monoclinic
_symmetry_space_group_name_Hall 'P 2yb'
_symmetry_space_group_name_H-M 'P 1 21 1'
_audit_creation_method 'PLATON <TABLE ACC> option'
_cell_angle_alpha 90
_cell_angle_beta 95.7460(10)
_cell_angle_gamma 90
_cell_formula_units_Z 6
_cell_length_a 10.81250(10)
_cell_length_b 10.72320(10)
_cell_length_c 10.68830(10)
_cell_measurement_temperature 100
_cell_volume 1233.02(2)
_computing_cell_refinement 'TF12LS (David, 1992)'
_computing_data_collection 'ISIS Instrument control program (ICP)'
_computing_data_reduction 'Standard HRPD normalisation routines'
_computing_molecular_graphics 'PLATON (Spek, 1990)'
_computing_publication_material 'PLATON (Spek, 1990)'
_computing_structure_refinement 'TF12LS (David, 1992)'
_computing_structure_solution ' '
_diffrn_ambient_temperature 5
_diffrn_measurement_device_type HRPD
_diffrn_radiation_probe neutron
_diffrn_radiation_type 'time-of-flight neutron'
_diffrn_radiation_wavelength 1.85-5.98
_exptl_crystal_density_diffrn 2.07310(10)
_exptl_crystal_density_meas ?
_refine_diff_density_max 0.097
_refine_diff_density_min -0.096
_refine_ls_goodness_of_fit_all 3.19
_refine_ls_matrix_type full
_refine_ls_number_constraints 57
_refine_ls_number_parameters 86
_refine_ls_number_restraints 46
_refine_ls_shift/su_max 0.04
_refine_ls_shift/su_mean 0.01
_refine_ls_weighting_scheme sigma
_reflns_number_observed 1418
_cod_data_source_file ws5045.cif
_cod_depositor_comments
;
The following automatic conversions were performed:
'_symmetry_cell_setting' value 'Monoclinic' changed to 'monoclinic'
according to '/home/saulius/struct/CIF-dictionaries/cif_core.dic'
dictionary named 'cif_core.dic' version 2.4.1 from
2010-06-29.

'_geom_bond_publ_flag' value 'N' changed to 'n' according to
'/home/saulius/struct/CIF-dictionaries/cif_core.dic' dictionary named
'cif_core.dic' version 2.4.1 from 2010-06-29 (32
times).

'_geom_angle_publ_flag' value 'N' changed to 'n' according to
'/home/saulius/struct/CIF-dictionaries/cif_core.dic' dictionary named
'cif_core.dic' version 2.4.1 from 2010-06-29 (32 times).

Automatic conversion script
Id: cif_fix_enum 1527 2010-12-29 10:47:43Z saulius 
;
_cod_original_sg_symbol_Hall 'P 2y1'
_cod_original_sg_symbol_H-M 'P 21 '
_cod_database_code 2100718

loop_
_symmetry_equiv_pos_site_id
_symmetry_equiv_pos_as_xyz
1 x,y,z
2 -x,1/2+y,-z

loop_
_atom_site_type_symbol
_atom_site_label
_atom_site_fract_x
_atom_site_fract_y
_atom_site_fract_z
_atom_site_U_iso_or_equiv
_atom_site_thermal_displace_type
_atom_site_occupancy
_atom_site_disorder_assembly
_atom_site_disorder_group
S S1 0.2264(6) 0.52670 0.0364(8) 0.0226(9) Uiso 1.000 . .
S S2 0.1438(5) 0.3547(3) 0.0130(8) 0.0226(9) Uiso 1.000 . .
S S3 0.2479(6) 0.2515(5) -0.0996(7) 0.0226(9) Uiso 1.000 . .
S S4 0.3606(6) 0.1372(4) 0.0156(8) 0.0226(9) Uiso 1.000 . .
S S5 0.5328(5) 0.2190(7) 0.0399(7) 0.0226(9) Uiso 1.000 . .
S S6 0.5468(5) 0.3083(8) 0.2103(7) 0.0226(9) Uiso 1.000 . .
S S7 0.5114(5) 0.4937(7) 0.1760(7) 0.0226(9) Uiso 1.000 . .
S S8 0.3304(6) 0.5260(5) 0.2080(7) 0.0226(9) Uiso 1.000 . .
S S9 -0.2398(6) -0.5318(7) -0.0218(8) 0.0226(9) Uiso 1.000 . .
S S10 -0.1601(4) -0.3591(7) 0.0047(7) 0.0226(9) Uiso 1.000 . .
S S11 -0.2700(6) -0.2574(7) 0.1125(6) 0.0226(9) Uiso 1.000 . .
S S12 -0.3799(6) -0.1442(6) -0.0065(8) 0.0226(9) Uiso 1.000 . .
S S13 -0.5508(5) -0.2279(7) -0.0378(8) 0.0226(9) Uiso 1.000 . .
S S14 -0.5572(5) -0.3173(8) -0.2081(7) 0.0226(9) Uiso 1.000 . .
S S15 -0.5206(5) -0.5025(7) -0.1724(7) 0.0226(9) Uiso 1.000 . .
S S16 -0.3370(6) -0.5324(8) -0.1966(7) 0.0226(9) Uiso 1.000 . .
S S17 0.1768(5) -0.1126(8) 0.0837(5) 0.0267(11) Uiso 0.941(7) A 1
S S17' -0.1768(5) 0.1126(8) -0.0837(5) 0.0267(11) Uiso 0.059(7) A 2
S S18 0.0479(6) -0.0748(7) 0.2069(5) 0.0267(11) Uiso 0.941(7) A 1
S S18' -0.0479(6) 0.0748(7) -0.2069(5) 0.0267(11) Uiso 0.059(7) A 2
S S19 0.0042(6) 0.1109(7) 0.1896(5) 0.0267(11) Uiso 0.941(7) A 1
S S19' -0.0042(6) -0.1109(7) -0.1896(5) 0.0267(11) Uiso 0.059(7) A 2
S S20 -0.1601(5) 0.1243(8) 0.0766(5) 0.0267(11) Uiso 0.941(7) A 1
S S20' 0.1601(5) -0.1243(8) -0.0766(5) 0.0267(11) Uiso 0.059(7) A 2
S S21 -0.1175(7) 0.1691(6) -0.1006(5) 0.0267(11) Uiso 0.941(7) A 1
S S21' 0.1175(7) -0.1691(6) 0.1006(5) 0.0267(11) Uiso 0.059(7) A 2
S S22 -0.1242(6) 0.0074(7) -0.2037(5) 0.0267(11) Uiso 0.941(7) A 1
S S22' 0.1242(6) -0.0074(7) 0.2037(5) 0.0267(11) Uiso 0.059(7) A 2
S S23 0.0550(6) -0.0545(8) -0.2068(4) 0.0267(11) Uiso 0.941(7) A 1
S S23' -0.0550(6) 0.0545(8) 0.2068(4) 0.0267(11) Uiso 0.059(7) A 2
S S24 0.0840(7) -0.1918(7) -0.0733(6) 0.0267(11) Uiso 0.941(7) A 1
S S24' -0.0840(7) 0.1918(7) 0.0733(6) 0.0267(11) Uiso 0.059(7) A 2

loop_
_atom_type_symbol
_atom_type_scat_source
S International_Tables_Vol_C

loop_
_geom_angle_atom_site_label_1
_geom_angle_atom_site_label_2
_geom_angle_atom_site_label_3
_geom_angle
_geom_angle_publ_flag
S2 S1 S8 107.4(4) n
S1 S2 S3 107.4(4) n
S2 S3 S4 107.3(4) n
S3 S4 S5 107.3(4) n
S4 S5 S6 107.3(4) n
S5 S6 S7 107.4(5) n
S6 S7 S8 107.4(4) n
S1 S8 S7 107.4(4) n
S10 S9 S16 107.4(5) n
S9 S10 S11 107.4(4) n
S10 S11 S12 107.4(4) n
S11 S12 S13 107.4(4) n
S12 S13 S14 107.4(4) n
S13 S14 S15 107.4(5) n
S14 S15 S16 107.4(4) n
S9 S16 S15 107.4(4) n
S18 S17 S24 107.4(4) n
S18' S17' S24' 107.4(4) n
S17 S18 S19 107.4(4) n
S17' S18' S19' 107.4(4) n
S18 S19 S20 107.4(4) n
S18' S19' S20' 107.4(4) n
S19 S20 S21 107.4(4) n
S19' S20' S21' 107.4(4) n
S20 S21 S22 107.4(4) n
S20' S21' S22' 107.4(4) n
S21 S22 S23 107.4(4) n
S21' S22' S23' 107.4(4) n
S22 S23 S24 107.4(4) n
S22' S23' S24' 107.4(4) n
S17 S24 S23 107.5(4) n
S17' S24' S23' 107.5(4) n

loop_
_geom_bond_atom_site_label_1
_geom_bond_atom_site_label_2
_geom_bond_distance
_geom_bond_publ_flag
S1 S2 2.054(5) n
S1 S8 2.053(11) n
S2 S3 2.052(9) n
S3 S4 2.050(9) n
S4 S5 2.051(9) n
S5 S6 2.050(11) n
S6 S7 2.051(11) n
S7 S8 2.050(9) n
S9 S10 2.050(10) n
S9 S16 2.050(11) n
S10 S11 2.050(9) n
S11 S12 2.050(10) n
S12 S13 2.051(9) n
S13 S14 2.052(11) n
S14 S15 2.053(11) n
S15 S16 2.053(9) n
S17 S18 2.051(8) n
S17 S24 2.051(9) n
S17' S24' 2.051(9) n
S17' S18' 2.051(8) n
S18 S19 2.051(11) n
S18' S19' 2.051(11) n
S19 S20 2.051(8) n
S19' S20' 2.051(8) n
S20 S21 2.051(8) n
S20' S21' 2.051(8) n
S21 S22 2.052(9) n
S21' S22' 2.052(9) n
S22 S23 2.052(9) n
S22' S23' 2.052(9) n
S23 S24 2.052(10) n
S23' S24' 2.052(10) n

loop_
_geom_torsion_atom_site_label_1
_geom_torsion_atom_site_label_2
_geom_torsion_atom_site_label_3
_geom_torsion_atom_site_label_4
_geom_torsion
_geom_torsion_publ_flag
S8 S1 S2 S3 -99.4(5) no
S2 S1 S8 S7 99.5(4) no
S1 S2 S3 S4 99.5(4) no
S2 S3 S4 S5 -99.5(4) no
S3 S4 S5 S6 99.6(5) no
S4 S5 S6 S7 -99.6(4) no
S5 S6 S7 S8 99.6(4) no
S6 S7 S8 S1 -99.5(4) no
S16 S9 S10 S11 99.6(5) no
S10 S9 S16 S15 -99.5(5) no
S9 S10 S11 S12 -99.5(5) no
S10 S11 S12 S13 99.5(5) no
S11 S12 S13 S14 -99.5(5) no
S12 S13 S14 S15 99.5(4) no
S13 S14 S15 S16 -99.4(4) no
S14 S15 S16 S9 99.4(5) no
S24 S17 S18 S19 -99.5(5) no
S18 S17 S24 S23 99.4(5) no
S17 S18 S19 S20 99.5(4) no
S18 S19 S20 S21 -99.5(5) no
S19 S20 S21 S22 99.5(5) no
S20 S21 S22 S23 -99.5(4) no
S21 S22 S23 S24 99.4(5) no
S22 S23 S24 S17 -99.4(5) no

loop_
_cod_related_entry_id
_cod_related_entry_database
_cod_related_entry_code
1 ChemSpider 59726
2 AMCSD 0009946
3 AMCSD 0009945

loop_
_[local]_alternative_name_id
_[local]_alternative_name_type
_[local]_alternative_name_source
_[local]_alternative_name_source_id
_[local]_alternative_name_value
1 mineral AMCSD 0009946 "Beta-sulfur"
2 mineral AMCSD 0009945 "Sulphur-beta"

_database_code_amcsd 0009946
